data_7159911
loop_
_publ_author_name
'Siddique, Sidra'
'Hussain, Khalid'
'Shehzadi, Naureen'
'Arshad, Muhammad'
'Arshad, Muhammad Nadeem'
'Iftikhar, Sadaf'
'Saghir, Farhat'
'Shaukat, Ayisha'
'Sarfraz, Muhammad'
'Ahmed, Nisar'

_publ_section_title
;
 Design, synthesis, biological evaluation and molecular docking studies of
 quinoline-anthranilic acid hybrids as potent anti-inflammatory drugs.
;
_journal_issue 18
_journal_name_full 'Organic &amp; biomolecular chemistry'
_journal_page_first 3708
_journal_page_last 3724
_journal_paper_doi 10.1039/d4ob00040d
_journal_volume 22
_journal_year 2024
_chemical_formula_moiety 'C18 H15 Cl N2 O2'
_chemical_formula_sum 'C18 H15 Cl N2 O2'
_chemical_formula_weight 326.77
_chemical_name_common
;
2-Amino-benzoic acid 2-chloro-6-methyl-quinolin-3-ylmethyl ester
;
_chemical_name_systematic
; 
2-Amino-benzoic acid 2-chloro-6-methyl-quinolin-3-ylmethyl ester
;
_space_group_crystal_system monoclinic
_space_group_IT_number 14
_space_group_name_Hall '-P 2ybc'
_space_group_name_H-M_alt 'P 1 21/c 1'
_atom_sites_solution_hydrogens geom
_audit_block_doi 10.5517/ccdc.csd.cc2fgxwq
_audit_creation_method SHELXL-2016/6
_audit_update_record
;
2024-04-17 deposited with the CCDC.	2024-04-18 downloaded from the CCDC.
;
_cell_angle_alpha 90
_cell_angle_beta 100.077(2)
_cell_angle_gamma 90
_cell_formula_units_Z 4
_cell_length_a 9.5600(8)
_cell_length_b 17.5287(18)
_cell_length_c 9.6337(10)
_cell_measurement_reflns_used 948
_cell_measurement_temperature 296(2)
_cell_measurement_theta_max 26.9
_cell_measurement_theta_min 3.1
_cell_volume 1589.5(3)
_computing_cell_refinement 'Bruker APEX3 (Bruker, 2014)'
_computing_data_collection 'Bruker APEX3 (Bruker, 2014)'
_computing_data_reduction 'Bruker Apex3 SAINT (Bruker, 2014)'
_computing_structure_refinement 'SHELXL 2018/3 (Sheldrick, 2015)'
_computing_structure_solution 'ShelXS (Sheldrick, 2008)'
_diffrn_ambient_temperature 296(2)
_diffrn_measured_fraction_theta_full 0.999
_diffrn_measured_fraction_theta_max 0.999
_diffrn_measurement_device_type 'Bruker D8 VENTURE dual wavelength Mo/Cu'
_diffrn_measurement_method '\w and \f scans'
_diffrn_radiation_monochromator 'mirror optics'
_diffrn_radiation_source 'micro-focus sealed tube'
_diffrn_radiation_type MoK\a
_diffrn_radiation_wavelength 0.71073
_diffrn_reflns_av_R_equivalents 0.0926
_diffrn_reflns_av_unetI/netI 0.0534
_diffrn_reflns_Laue_measured_fraction_full 0.999
_diffrn_reflns_Laue_measured_fraction_max 0.999
_diffrn_reflns_limit_h_max 11
_diffrn_reflns_limit_h_min -11
_diffrn_reflns_limit_k_max 21
_diffrn_reflns_limit_k_min -21
_diffrn_reflns_limit_l_max 12
_diffrn_reflns_limit_l_min -11
_diffrn_reflns_number 23986
_diffrn_reflns_point_group_measured_fraction_full 0.999
_diffrn_reflns_point_group_measured_fraction_max 0.999
_diffrn_reflns_theta_full 25.000
_diffrn_reflns_theta_max 26.388
_diffrn_reflns_theta_min 2.164
_diffrn_standards_number 0
_exptl_absorpt_coefficient_mu 0.251
_exptl_absorpt_correction_T_max 0.7454
_exptl_absorpt_correction_T_min 0.7056
_exptl_absorpt_correction_type numerical
_exptl_absorpt_process_details
; 
SADABS 2016/2: Krause, L., Herbst-Irmer, R., Sheldrick G.M. & Stalke D.,
 J. Appl. Cryst. 48 (2015) 3-10
;
_exptl_crystal_colour 'light yellow'
_exptl_crystal_density_diffrn 1.366
_exptl_crystal_density_method 'not measured'
_exptl_crystal_description prismatic
_exptl_crystal_F_000 680
_exptl_crystal_size_max 0.320
_exptl_crystal_size_mid 0.220
_exptl_crystal_size_min 0.190
_refine_diff_density_max 0.295
_refine_diff_density_min -0.285
_refine_diff_density_rms 0.071
_refine_ls_extinction_coef 0.013(2)
_refine_ls_extinction_expression Fc^*^=kFc[1+0.001xFc^2^\l^3^/sin(2\q)]^-1/4^
_refine_ls_extinction_method 'SHELXL-2016/6 (Sheldrick 2016)'
_refine_ls_goodness_of_fit_ref 1.074
_refine_ls_hydrogen_treatment constr
_refine_ls_matrix_type full
_refine_ls_number_parameters 209
_refine_ls_number_reflns 3243
_refine_ls_number_restraints 0
_refine_ls_restrained_S_all 1.074
_refine_ls_R_factor_all 0.1448
_refine_ls_R_factor_gt 0.0727
_refine_ls_shift/su_max 0.000
_refine_ls_shift/su_mean 0.000
_refine_ls_structure_factor_coef Fsqd
_refine_ls_weighting_details 'w=1/[\s^2^(Fo^2^)+(0.0641P)^2^+3.2851P] where P=(Fo^2^+2Fc^2^)/3'
_refine_ls_weighting_scheme calc
_refine_ls_wR_factor_gt 0.1909
_refine_ls_wR_factor_ref 0.2350
_reflns_Friedel_coverage 0.000
_reflns_number_gt 1739
_reflns_number_total 3243
_reflns_threshold_expression 'I > 2\s(I)'
_cod_data_source_file d4ob00040d2.cif
_cod_data_source_block nadeem_ma_sid_ccdc_DRARSHAD
_cod_depositor_comments 'Adding full bibliography for 7159911.cif.'
_cod_original_sg_symbol_H-M 'P 21/c'
_cod_database_code 7159911
_shelx_shelxl_version_number 2016/6
_shelx_space_group_comment
;
The symmetry employed for this shelxl refinement is uniquely defined
by the following loop, which should always be used as a source of
symmetry information in preference to the above space-group names.
They are only intended as comments.
;

loop_
_space_group_symop_operation_xyz
'x, y, z'
'-x, y+1/2, -z+1/2'
'-x, -y, -z'
'x, -y-1/2, z-1/2'

loop_
_atom_site_label
_atom_site_type_symbol
_atom_site_fract_x
_atom_site_fract_y
_atom_site_fract_z
_atom_site_U_iso_or_equiv
_atom_site_adp_type
_atom_site_occupancy
_atom_site_site_symmetry_order
_atom_site_calc_flag
_atom_site_refinement_flags_posn
_atom_site_refinement_flags_adp
_atom_site_refinement_flags_occupancy
_atom_site_disorder_assembly
_atom_site_disorder_group
C1 C 0.8133(5) 0.2280(3) 0.7552(6) 0.0628(14) Uani 1 1 d . . . . .
C2 C 0.8678(5) 0.3026(3) 0.7471(5) 0.0565(12) Uani 1 1 d . . . . .
C3 C 0.9853(5) 0.3089(3) 0.6875(5) 0.0590(13) Uani 1 1 d . . . . .
H3 H 1.025341 0.356695 0.679793 0.071 Uiso 1 1 calc R U . . .
C4 C 1.0483(5) 0.2438(3) 0.6367(5) 0.0531(12) Uani 1 1 d . . . . .
C5 C 0.9831(5) 0.1731(3) 0.6481(5) 0.0519(11) Uani 1 1 d . . . . .
C6 C 1.0410(6) 0.1076(3) 0.5973(6) 0.0639(14) Uani 1 1 d . . . . .
H6 H 0.997901 0.060475 0.604065 0.077 Uiso 1 1 calc R U . . .
C7 C 1.1592(6) 0.1125(3) 0.5385(6) 0.0702(15) Uani 1 1 d . . . . .
H7 H 1.195333 0.068388 0.504165 0.084 Uiso 1 1 calc R U . . .
C8 C 1.2289(5) 0.1821(3) 0.5277(6) 0.0686(15) Uani 1 1 d . . . . .
C9 C 1.1724(5) 0.2466(3) 0.5761(6) 0.0659(14) Uani 1 1 d . . . . .
H9 H 1.216659 0.293311 0.568765 0.079 Uiso 1 1 calc R U . . .
C10 C 0.7974(5) 0.3701(3) 0.8010(6) 0.0652(14) Uani 1 1 d . . . . .
H10A H 0.778445 0.359951 0.894919 0.078 Uiso 1 1 calc R U . . .
H10B H 0.858171 0.414614 0.804997 0.078 Uiso 1 1 calc R U . . .
C11 C 0.5724(5) 0.4296(3) 0.7528(5) 0.0522(12) Uani 1 1 d . . . . .
C12 C 0.4427(5) 0.4396(3) 0.6488(5) 0.0499(11) Uani 1 1 d . . . . .
C13 C 0.4288(5) 0.4053(3) 0.5163(5) 0.0567(12) Uani 1 1 d . . . . .
H13 H 0.502011 0.374516 0.496494 0.068 Uiso 1 1 calc R U . . .
C14 C 0.3111(6) 0.4155(3) 0.4148(6) 0.0691(15) Uani 1 1 d . . . . .
H14 H 0.303825 0.392163 0.327112 0.083 Uiso 1 1 calc R U . . .
C15 C 0.2041(6) 0.4611(3) 0.4458(6) 0.0732(16) Uani 1 1 d . . . . .
H15 H 0.123162 0.468363 0.377964 0.088 Uiso 1 1 calc R U . . .
C16 C 0.2134(6) 0.4961(3) 0.5738(6) 0.0704(15) Uani 1 1 d . . . . .
H16 H 0.139150 0.527130 0.590596 0.084 Uiso 1 1 calc R U . . .
C17 C 0.3313(5) 0.4866(3) 0.6796(5) 0.0556(12) Uani 1 1 d . . . . .
C18 C 1.3626(7) 0.1858(4) 0.4639(8) 0.102(2) Uani 1 1 d . . . . .
H18A H 1.386484 0.135521 0.436084 0.153 Uiso 1 1 calc R U . . .
H18B H 1.347045 0.218596 0.382894 0.153 Uiso 1 1 calc R U . . .
H18C H 1.439233 0.205557 0.532336 0.153 Uiso 1 1 calc R U . . .
N1 N 0.8652(4) 0.1655(2) 0.7095(5) 0.0629(11) Uani 1 1 d . . . . .
N2 N 0.3354(5) 0.5211(3) 0.8059(5) 0.0833(15) Uani 1 1 d . . . . .
H2A H 0.265217 0.548914 0.820545 0.100 Uiso 1 1 calc R U . . .
H2B H 0.408082 0.515313 0.871534 0.100 Uiso 1 1 calc R U . . .
O1 O 0.5982(4) 0.4578(2) 0.8694(4) 0.0709(11) Uani 1 1 d . . . . .
O2 O 0.6661(3) 0.3830(2) 0.7045(4) 0.0634(10) Uani 1 1 d . . . . .
Cl1 Cl 0.66565(18) 0.21591(10) 0.8374(2) 0.1020(7) Uani 1 1 d . . . . .

loop_
_atom_site_aniso_label
_atom_site_aniso_U_11
_atom_site_aniso_U_22
_atom_site_aniso_U_33
_atom_site_aniso_U_23
_atom_site_aniso_U_13
_atom_site_aniso_U_12
C1 0.051(3) 0.073(4) 0.068(3) 0.005(3) 0.021(3) -0.001(3)
C2 0.051(3) 0.058(3) 0.060(3) 0.004(2) 0.008(2) 0.004(2)
C3 0.052(3) 0.055(3) 0.070(3) 0.004(3) 0.010(2) -0.002(2)
C4 0.046(2) 0.053(3) 0.062(3) 0.006(2) 0.014(2) 0.002(2)
C5 0.044(2) 0.054(3) 0.056(3) 0.006(2) 0.006(2) 0.000(2)
C6 0.065(3) 0.054(3) 0.070(4) 0.006(3) 0.005(3) 0.003(3)
C7 0.071(4) 0.065(4) 0.073(4) -0.005(3) 0.008(3) 0.013(3)
C8 0.053(3) 0.079(4) 0.075(4) -0.004(3) 0.015(3) 0.012(3)
C9 0.059(3) 0.060(3) 0.083(4) 0.001(3) 0.023(3) -0.005(2)
C10 0.050(3) 0.076(4) 0.066(3) -0.007(3) 0.001(2) 0.009(3)
C11 0.049(3) 0.047(3) 0.062(3) -0.003(2) 0.014(2) 0.001(2)
C12 0.050(3) 0.050(3) 0.052(3) -0.002(2) 0.014(2) 0.001(2)
C13 0.059(3) 0.060(3) 0.053(3) -0.002(2) 0.016(2) 0.003(2)
C14 0.068(3) 0.074(4) 0.064(3) -0.006(3) 0.007(3) -0.001(3)
C15 0.064(3) 0.081(4) 0.071(4) 0.009(3) 0.003(3) 0.002(3)
C16 0.055(3) 0.072(4) 0.084(4) 0.003(3) 0.013(3) 0.016(3)
C17 0.057(3) 0.056(3) 0.057(3) 0.001(2) 0.018(2) 0.004(2)
C18 0.079(4) 0.104(5) 0.136(6) -0.011(5) 0.055(4) 0.012(4)
N1 0.059(2) 0.057(3) 0.076(3) 0.009(2) 0.020(2) -0.008(2)
N2 0.087(3) 0.092(4) 0.071(3) -0.017(3) 0.017(3) 0.031(3)
O1 0.073(2) 0.082(3) 0.057(2) -0.0193(19) 0.0078(18) 0.0077(19)
O2 0.055(2) 0.077(2) 0.057(2) -0.0093(17) 0.0063(16) 0.0158(17)
Cl1 0.0867(11) 0.1034(13) 0.1337(16) 0.0099(11) 0.0687(11) -0.0062(9)

loop_
_atom_type_symbol
_atom_type_description
_atom_type_scat_dispersion_real
_atom_type_scat_dispersion_imag
_atom_type_scat_source
C C 0.0033 0.0016 'International Tables Vol C Tables 4.2.6.8 and 6.1.1.4'
H H 0.0000 0.0000 'International Tables Vol C Tables 4.2.6.8 and 6.1.1.4'
N N 0.0061 0.0033 'International Tables Vol C Tables 4.2.6.8 and 6.1.1.4'
O O 0.0106 0.0060 'International Tables Vol C Tables 4.2.6.8 and 6.1.1.4'
Cl Cl 0.1484 0.1585 'International Tables Vol C Tables 4.2.6.8 and 6.1.1.4'

loop_
_citation_id
_citation_doi
_citation_year
1 10.1039/D4OB00040D 2024

loop_
_geom_angle_atom_site_label_1
_geom_angle_atom_site_label_2
_geom_angle_atom_site_label_3
_geom_angle
_geom_angle_site_symmetry_1
_geom_angle_site_symmetry_3
_geom_angle_publ_flag
N1 C1 C2 126.1(4) . . ?
N1 C1 Cl1 115.8(4) . . ?
C2 C1 Cl1 118.1(4) . . ?
C3 C2 C1 116.1(5) . . ?
C3 C2 C10 122.7(5) . . ?
C1 C2 C10 121.3(4) . . ?
C2 C3 C4 121.1(5) . . ?
C2 C3 H3 119.5 . . ?
C4 C3 H3 119.5 . . ?
C5 C4 C9 118.8(4) . . ?
C5 C4 C3 117.6(4) . . ?
C9 C4 C3 123.7(5) . . ?
N1 C5 C6 118.5(4) . . ?
N1 C5 C4 122.1(4) . . ?
C6 C5 C4 119.4(4) . . ?
C7 C6 C5 120.3(5) . . ?
C7 C6 H6 119.8 . . ?
C5 C6 H6 119.8 . . ?
C6 C7 C8 121.9(5) . . ?
C6 C7 H7 119.1 . . ?
C8 C7 H7 119.1 . . ?
C9 C8 C7 118.2(5) . . ?
C9 C8 C18 121.0(5) . . ?
C7 C8 C18 120.8(5) . . ?
C8 C9 C4 121.5(5) . . ?
C8 C9 H9 119.2 . . ?
C4 C9 H9 119.2 . . ?
O2 C10 C2 107.1(4) . . ?
O2 C10 H10A 110.3 . . ?
C2 C10 H10A 110.3 . . ?
O2 C10 H10B 110.3 . . ?
C2 C10 H10B 110.3 . . ?
H10A C10 H10B 108.6 . . ?
O1 C11 O2 121.6(4) . . ?
O1 C11 C12 126.6(4) . . ?
O2 C11 C12 111.7(4) . . ?
C13 C12 C17 119.1(4) . . ?
C13 C12 C11 120.5(4) . . ?
C17 C12 C11 120.3(4) . . ?
C14 C13 C12 122.2(5) . . ?
C14 C13 H13 118.9 . . ?
C12 C13 H13 118.9 . . ?
C13 C14 C15 118.2(5) . . ?
C13 C14 H14 120.9 . . ?
C15 C14 H14 120.9 . . ?
C16 C15 C14 121.7(5) . . ?
C16 C15 H15 119.2 . . ?
C14 C15 H15 119.2 . . ?
C15 C16 C17 121.5(5) . . ?
C15 C16 H16 119.2 . . ?
C17 C16 H16 119.2 . . ?
N2 C17 C16 119.8(5) . . ?
N2 C17 C12 122.9(5) . . ?
C16 C17 C12 117.3(5) . . ?
C8 C18 H18A 109.5 . . ?
C8 C18 H18B 109.5 . . ?
H18A C18 H18B 109.5 . . ?
C8 C18 H18C 109.5 . . ?
H18A C18 H18C 109.5 . . ?
H18B C18 H18C 109.5 . . ?
C1 N1 C5 117.0(4) . . ?
C17 N2 H2A 120.0 . . ?
C17 N2 H2B 120.0 . . ?
H2A N2 H2B 120.0 . . ?
C11 O2 C10 115.3(4) . . ?

loop_
_geom_bond_atom_site_label_1
_geom_bond_atom_site_label_2
_geom_bond_distance
_geom_bond_site_symmetry_2
_geom_bond_publ_flag
C1 N1 1.309(6) . ?
C1 C2 1.415(7) . ?
C1 Cl1 1.748(5) . ?
C2 C3 1.353(7) . ?
C2 C10 1.498(7) . ?
C3 C4 1.417(7) . ?
C3 H3 0.9300 . ?
C4 C5 1.400(6) . ?
C4 C9 1.411(6) . ?
C5 N1 1.368(6) . ?
C5 C6 1.400(7) . ?
C6 C7 1.353(7) . ?
C6 H6 0.9300 . ?
C7 C8 1.404(8) . ?
C7 H7 0.9300 . ?
C8 C9 1.369(7) . ?
C8 C18 1.514(7) . ?
C9 H9 0.9300 . ?
C10 O2 1.443(5) . ?
C10 H10A 0.9700 . ?
C10 H10B 0.9700 . ?
C11 O1 1.212(5) . ?
C11 O2 1.354(5) . ?
C11 C12 1.462(6) . ?
C12 C13 1.396(6) . ?
C12 C17 1.417(6) . ?
C13 C14 1.367(7) . ?
C13 H13 0.9300 . ?
C14 C15 1.372(8) . ?
C14 H14 0.9300 . ?
C15 C16 1.367(8) . ?
C15 H15 0.9300 . ?
C16 C17 1.391(7) . ?
C16 H16 0.9300 . ?
C17 N2 1.354(6) . ?
C18 H18A 0.9600 . ?
C18 H18B 0.9600 . ?
C18 H18C 0.9600 . ?
N2 H2A 0.8600 . ?
N2 H2B 0.8600 . ?

loop_
_geom_hbond_atom_site_label_D
_geom_hbond_atom_site_label_H
_geom_hbond_atom_site_label_A
_geom_hbond_distance_DH
_geom_hbond_distance_HA
_geom_hbond_distance_DA
_geom_hbond_angle_DHA
_geom_hbond_site_symmetry_A
N2 H2A N1 0.86 2.39 3.163(6) 150.6 2_656
N2 H2B O1 0.86 2.08 2.718(6) 130.2 .
N2 H2B O1 0.86 2.55 3.103(6) 122.9 3_667

loop_
_geom_torsion_atom_site_label_1
_geom_torsion_atom_site_label_2
_geom_torsion_atom_site_label_3
_geom_torsion_atom_site_label_4
_geom_torsion
_geom_torsion_site_symmetry_1
_geom_torsion_site_symmetry_2
_geom_torsion_site_symmetry_3
_geom_torsion_site_symmetry_4
_geom_torsion_publ_flag
N1 C1 C2 C3 -0.6(8) . . . . ?
Cl1 C1 C2 C3 177.6(4) . . . . ?
N1 C1 C2 C10 178.9(5) . . . . ?
Cl1 C1 C2 C10 -2.9(7) . . . . ?
C1 C2 C3 C4 0.1(7) . . . . ?
C10 C2 C3 C4 -179.5(5) . . . . ?
C2 C3 C4 C5 1.1(7) . . . . ?
C2 C3 C4 C9 -178.8(5) . . . . ?
C9 C4 C5 N1 178.0(5) . . . . ?
C3 C4 C5 N1 -1.9(7) . . . . ?
C9 C4 C5 C6 -1.0(7) . . . . ?
C3 C4 C5 C6 179.1(5) . . . . ?
N1 C5 C6 C7 -178.7(5) . . . . ?
C4 C5 C6 C7 0.4(8) . . . . ?
C5 C6 C7 C8 0.9(8) . . . . ?
C6 C7 C8 C9 -1.4(8) . . . . ?
C6 C7 C8 C18 178.8(6) . . . . ?
C7 C8 C9 C4 0.7(8) . . . . ?
C18 C8 C9 C4 -179.5(6) . . . . ?
C5 C4 C9 C8 0.5(8) . . . . ?
C3 C4 C9 C8 -179.6(5) . . . . ?
C3 C2 C10 O2 108.0(5) . . . . ?
C1 C2 C10 O2 -71.5(6) . . . . ?
O1 C11 C12 C13 178.1(5) . . . . ?
O2 C11 C12 C13 -2.1(6) . . . . ?
O1 C11 C12 C17 0.3(8) . . . . ?
O2 C11 C12 C17 -180.0(4) . . . . ?
C17 C12 C13 C14 0.1(7) . . . . ?
C11 C12 C13 C14 -177.8(5) . . . . ?
C12 C13 C14 C15 0.0(8) . . . . ?
C13 C14 C15 C16 0.3(9) . . . . ?
C14 C15 C16 C17 -0.7(9) . . . . ?
C15 C16 C17 N2 -178.8(5) . . . . ?
C15 C16 C17 C12 0.8(8) . . . . ?
C13 C12 C17 N2 179.1(5) . . . . ?
C11 C12 C17 N2 -3.0(7) . . . . ?
C13 C12 C17 C16 -0.5(7) . . . . ?
C11 C12 C17 C16 177.4(5) . . . . ?
C2 C1 N1 C5 -0.1(8) . . . . ?
Cl1 C1 N1 C5 -178.3(4) . . . . ?
C6 C5 N1 C1 -179.6(5) . . . . ?
C4 C5 N1 C1 1.4(7) . . . . ?
O1 C11 O2 C10 -0.3(7) . . . . ?
C12 C11 O2 C10 180.0(4) . . . . ?
C2 C10 O2 C11 164.9(4) . . . . ?
